data_7121899
loop_
_publ_author_name
'Thongpaen, Jompol'
'E Schmid, Thibault'
'Toupet, Loic'
'Dorcet, Vincent'
'Mauduit, Marc'
'Basl\'e, Olivier'

_publ_section_title
;
 Directed ortho C-H borylation catalyzed using Cp*Rh(iii)-NHC complexes.
;
_journal_issue 59
_journal_name_full 'Chemical communications (Cambridge, England)'
_journal_page_first 8202
_journal_page_last 8205
_journal_paper_doi 10.1039/c8cc03144d
_journal_volume 54
_journal_year 2018
_chemical_absolute_configuration ad
_chemical_compound_source 'synthesis as described'
_chemical_formula_moiety 'C27 H36 Cl N2 O2 Rh, O'
_chemical_formula_sum 'C27 H36 Cl N2 O3 Rh'
_chemical_formula_weight 574.94
_space_group_crystal_system orthorhombic
_space_group_IT_number 19
_space_group_name_Hall 'P 2ac 2ab'
_space_group_name_H-M_alt 'P 21 21 21'
_symmetry_space_group_name_Hall 'P 2ac 2ab'
_symmetry_space_group_name_H-M 'P 21 21 21'
_atom_sites_solution_hydrogens geom
_audit_update_record
;
2018-01-19 deposited with the CCDC.
2018-06-28 downloaded from the CCDC.
;
_cell_angle_alpha 90
_cell_angle_beta 90
_cell_angle_gamma 90
_cell_formula_units_Z 4
_cell_length_a 9.8757(4)
_cell_length_b 15.8497(5)
_cell_length_c 17.3332(7)
_cell_measurement_reflns_used 5819
_cell_measurement_temperature 150(2)
_cell_measurement_theta_max 27.41
_cell_measurement_theta_min 2.37
_cell_measurement_wavelength 0.71073
_cell_volume 2713.11(18)
_computing_cell_refinement 'APEX3 (Bruker, 2015); SAINT (Bruker, 2014)'
_computing_data_collection 'SAINT (Bruker, 2014)'
_computing_data_reduction 'SAINT (Bruker, 2014)'
_computing_molecular_graphics 'SXGRAPH (Farrugia, 1999), Mercury (CSD, 2014)'
_computing_publication_material 'CRYSCALC (T. Roisnel, local program, 2016)'
_computing_structure_refinement 'SHELXL-2016/6 (Sheldrick, 2016)'
_computing_structure_solution 'SHELXT (Sheldrick, 2015)'
_diffrn_ambient_temperature 150(2)
_diffrn_detector '(CMOS) PHOTON 100'
_diffrn_measured_fraction_theta_full 0.998
_diffrn_measured_fraction_theta_max 0.997
_diffrn_measurement_device_type 'D8 VENTURE Bruker AXS'
_diffrn_measurement_method 'rotation images'
_diffrn_radiation_monochromator 'multilayer monochromator'
_diffrn_radiation_probe x-ray
_diffrn_radiation_source 'Incoatec microfocus sealed tube'
_diffrn_radiation_type MoK\a
_diffrn_radiation_wavelength 0.71073
_diffrn_reflns_av_R_equivalents 0.0717
_diffrn_reflns_av_unetI/netI 0.0709
_diffrn_reflns_limit_h_max 12
_diffrn_reflns_limit_h_min -12
_diffrn_reflns_limit_k_max 20
_diffrn_reflns_limit_k_min -16
_diffrn_reflns_limit_l_max 22
_diffrn_reflns_limit_l_min -22
_diffrn_reflns_number 18101
_diffrn_reflns_theta_full 25.242
_diffrn_reflns_theta_max 27.484
_diffrn_reflns_theta_min 2.350
_exptl_absorpt_coefficient_mu 0.757
_exptl_absorpt_correction_T_max 0.941
_exptl_absorpt_correction_T_min 0.759
_exptl_absorpt_correction_type multi-scan
_exptl_absorpt_process_details
;
  [Sheldrick, G.M. (2014). SADABS Bruker AXS Inc., Madison, Wisconsin, USA]
;
_exptl_crystal_colour red
_exptl_crystal_density_diffrn 1.408
_exptl_crystal_description prism
_exptl_crystal_F_000 1192
_exptl_crystal_size_max 0.520
_exptl_crystal_size_mid 0.340
_exptl_crystal_size_min 0.080
_refine_diff_density_max 0.800
_refine_diff_density_min -0.946
_refine_diff_density_rms 0.108
_refine_ls_abs_structure_details
;
Flack x determined using 1916 quotients [(I+)-(I-)]/[(I+)+(I-)]
(Parsons, Flack and Wagner, Acta Cryst. B69 (2013) 249-259).
;
_refine_ls_abs_structure_Flack -0.02(3)
_refine_ls_extinction_method none
_refine_ls_goodness_of_fit_ref 1.034
_refine_ls_hydrogen_treatment constr
_refine_ls_matrix_type full
_refine_ls_number_parameters 317
_refine_ls_number_reflns 6134
_refine_ls_number_restraints 0
_refine_ls_restrained_S_all 1.034
_refine_ls_R_factor_all 0.0570
_refine_ls_R_factor_gt 0.0393
_refine_ls_shift/su_max 0.001
_refine_ls_shift/su_mean 0.000
_refine_ls_structure_factor_coef Fsqd
_refine_ls_weighting_details 'w=1/[\s^2^(Fo^2^)+(0.0375P)^2^] where P=(Fo^2^+2Fc^2^)/3'
_refine_ls_weighting_scheme calc
_refine_ls_wR_factor_gt 0.0832
_refine_ls_wR_factor_ref 0.0899
_reflns_number_gt 5055
_reflns_number_total 6134
_reflns_threshold_expression >2sigma(I)
_cod_data_source_file c8cc03144d2.cif
_cod_data_source_block JT342
_cod_depositor_comments 'Adding full bibliography for 7121898--7121899.cif.'
_cod_database_code 7121899

loop_
_space_group_symop_operation_xyz
'x, y, z'
'-x+1/2, -y, z+1/2'
'-x, y+1/2, -z+1/2'
'x+1/2, -y+1/2, -z'

loop_
_atom_site_label
_atom_site_type_symbol
_atom_site_fract_x
_atom_site_fract_y
_atom_site_fract_z
_atom_site_U_iso_or_equiv
_atom_site_adp_type
_atom_site_occupancy
_atom_site_site_symmetry_order
_atom_site_calc_flag
_atom_site_refinement_flags_posn
_atom_site_refinement_flags_adp
Rh1 Rh 0.50248(5) 0.58883(2) 0.35296(2) 0.01181(10) Uani 1 1 d . .
Cl1 Cl 0.35664(16) 0.59925(10) 0.46351(8) 0.0245(3) Uani 1 1 d . .
C1 C 0.5343(6) 0.5682(3) 0.2305(3) 0.0188(14) Uani 1 1 d . .
C2 C 0.5706(6) 0.4917(3) 0.2716(3) 0.0190(12) Uani 1 1 d . .
C3 C 0.4549(6) 0.4642(3) 0.3127(3) 0.0165(12) Uani 1 1 d . .
C4 C 0.3419(6) 0.5190(3) 0.2922(3) 0.0176(12) Uani 1 1 d . .
C5 C 0.3920(6) 0.5824(3) 0.2435(3) 0.0169(12) Uani 1 1 d . .
C6 C 0.6222(7) 0.6168(4) 0.1763(3) 0.0291(15) Uani 1 1 d . .
H6A H 0.602555 0.599635 0.123169 0.044 Uiso 1 1 calc R U
H6B H 0.717557 0.605376 0.188004 0.044 Uiso 1 1 calc R U
H6C H 0.604230 0.677267 0.182196 0.044 Uiso 1 1 calc R U
C7 C 0.7001(7) 0.4431(4) 0.2636(3) 0.0295(15) Uani 1 1 d . .
H7A H 0.715766 0.409876 0.310410 0.044 Uiso 1 1 calc R U
H7B H 0.775515 0.482490 0.256035 0.044 Uiso 1 1 calc R U
H7C H 0.693805 0.405255 0.219032 0.044 Uiso 1 1 calc R U
C8 C 0.4453(6) 0.3850(3) 0.3591(4) 0.0274(13) Uani 1 1 d . .
H8A H 0.414970 0.338652 0.325898 0.041 Uiso 1 1 calc R U
H8B H 0.380283 0.392975 0.401173 0.041 Uiso 1 1 calc R U
H8C H 0.534421 0.371355 0.380654 0.041 Uiso 1 1 calc R U
C9 C 0.1989(6) 0.5107(4) 0.3186(4) 0.0288(14) Uani 1 1 d . .
H9A H 0.161403 0.566816 0.328832 0.043 Uiso 1 1 calc R U
H9B H 0.195939 0.476899 0.365938 0.043 Uiso 1 1 calc R U
H9C H 0.145306 0.482836 0.278402 0.043 Uiso 1 1 calc R U
C10 C 0.3152(7) 0.6548(4) 0.2100(3) 0.0296(15) Uani 1 1 d . .
H10A H 0.301339 0.645320 0.154688 0.044 Uiso 1 1 calc R U
H10B H 0.366712 0.707021 0.217567 0.044 Uiso 1 1 calc R U
H10C H 0.227187 0.659666 0.235727 0.044 Uiso 1 1 calc R U
C11 C 0.5776(6) 0.7785(3) 0.3638(3) 0.0177(11) Uani 1 1 d . .
C12 C 0.7154(6) 0.7545(3) 0.3960(3) 0.0177(12) Uani 1 1 d . .
H12 H 0.748102 0.803610 0.426978 0.021 Uiso 1 1 calc R U
C13 C 0.8225(6) 0.7382(4) 0.3328(3) 0.0278(14) Uani 1 1 d . .
H13 H 0.790729 0.689840 0.300383 0.033 Uiso 1 1 calc R U
C14 C 0.8388(8) 0.8145(4) 0.2809(4) 0.0429(19) Uani 1 1 d . .
H14A H 0.751335 0.828507 0.257398 0.064 Uiso 1 1 calc R U
H14B H 0.904688 0.801831 0.240217 0.064 Uiso 1 1 calc R U
H14C H 0.870847 0.862534 0.311432 0.064 Uiso 1 1 calc R U
C15 C 0.9612(7) 0.7155(4) 0.3658(4) 0.045(2) Uani 1 1 d . .
H15A H 1.025571 0.706965 0.323489 0.068 Uiso 1 1 calc R U
H15B H 0.953955 0.663531 0.396167 0.068 Uiso 1 1 calc R U
H15C H 0.993104 0.761461 0.398981 0.068 Uiso 1 1 calc R U
C16 C 0.7863(6) 0.6798(3) 0.5166(3) 0.0215(13) Uani 1 1 d . .
H16 H 0.833391 0.725871 0.539215 0.026 Uiso 1 1 calc R U
C17 C 0.7798(6) 0.6007(3) 0.5434(3) 0.0220(12) Uani 1 1 d . .
H17 H 0.821576 0.579721 0.588870 0.026 Uiso 1 1 calc R U
C18 C 0.6553(6) 0.6049(3) 0.4321(3) 0.0133(11) Uani 1 1 d . .
C19 C 0.6874(6) 0.4646(3) 0.4982(3) 0.0147(11) Uani 1 1 d . .
C20 C 0.5921(6) 0.4294(3) 0.5496(3) 0.0181(12) Uani 1 1 d . .
C21 C 0.5867(6) 0.3417(3) 0.5532(3) 0.0196(12) Uani 1 1 d . .
H21 H 0.522202 0.316210 0.586456 0.024 Uiso 1 1 calc R U
C22 C 0.6711(6) 0.2902(3) 0.5105(3) 0.0209(13) Uani 1 1 d . .
C23 C 0.7698(6) 0.3280(3) 0.4650(3) 0.0195(12) Uani 1 1 d . .
H23 H 0.831220 0.293285 0.437249 0.023 Uiso 1 1 calc R U
C24 C 0.7816(5) 0.4155(3) 0.4589(3) 0.0177(11) Uani 1 1 d . .
C25 C 0.5040(8) 0.4820(3) 0.6021(3) 0.0262(11) Uani 1 1 d . .
H25A H 0.409073 0.465629 0.595470 0.039 Uiso 1 1 calc R U
H25B H 0.514855 0.541810 0.589206 0.039 Uiso 1 1 calc R U
H25C H 0.531110 0.472692 0.655870 0.039 Uiso 1 1 calc R U
C26 C 0.6585(7) 0.1952(3) 0.5134(4) 0.0286(15) Uani 1 1 d . .
H26A H 0.645994 0.177135 0.567014 0.043 Uiso 1 1 calc R U
H26B H 0.740924 0.169454 0.492518 0.043 Uiso 1 1 calc R U
H26C H 0.580316 0.177391 0.482610 0.043 Uiso 1 1 calc R U
C27 C 0.9000(6) 0.4551(3) 0.4171(3) 0.0227(13) Uani 1 1 d . .
H27A H 0.868172 0.503308 0.386720 0.034 Uiso 1 1 calc R U
H27B H 0.941478 0.413363 0.382788 0.034 Uiso 1 1 calc R U
H27C H 0.967170 0.474397 0.454867 0.034 Uiso 1 1 calc R U
N1 N 0.7101(5) 0.6812(3) 0.4487(2) 0.0166(10) Uani 1 1 d . .
N2 N 0.7003(5) 0.5550(2) 0.4920(2) 0.0169(10) Uani 1 1 d . .
O1 O 0.4916(5) 0.72183(18) 0.34851(19) 0.0216(7) Uani 1 1 d . .
O2 O 0.5557(4) 0.8546(2) 0.3520(2) 0.0293(10) Uani 1 1 d . .
O11 O 0.6324(5) 1.0007(3) 0.4298(2) 0.0344(11) Uani 1 1 d . .

loop_
_atom_site_aniso_label
_atom_site_aniso_U_11
_atom_site_aniso_U_22
_atom_site_aniso_U_33
_atom_site_aniso_U_23
_atom_site_aniso_U_13
_atom_site_aniso_U_12
Rh1 0.01464(18) 0.01128(16) 0.00952(16) -0.00151(13) 0.0000(2) -0.0004(2)
Cl1 0.0282(8) 0.0262(7) 0.0190(6) -0.0052(6) 0.0092(6) 0.0023(6)
C1 0.027(4) 0.022(3) 0.007(2) -0.0036(19) -0.001(2) 0.005(2)
C2 0.026(3) 0.018(3) 0.013(3) -0.010(2) -0.002(3) 0.005(2)
C3 0.019(3) 0.016(3) 0.014(3) -0.007(2) -0.005(2) -0.0024(19)
C4 0.020(3) 0.019(3) 0.014(3) -0.006(2) -0.003(2) -0.004(2)
C5 0.022(3) 0.023(3) 0.006(2) -0.005(2) -0.006(2) -0.001(3)
C6 0.036(4) 0.034(3) 0.017(3) 0.001(2) 0.005(3) -0.005(3)
C7 0.031(4) 0.039(3) 0.019(3) -0.005(3) 0.003(3) 0.012(3)
C8 0.034(3) 0.018(3) 0.030(3) 0.003(2) -0.011(3) -0.004(2)
C9 0.025(4) 0.026(3) 0.036(4) -0.005(3) -0.004(3) 0.000(3)
C10 0.036(4) 0.030(3) 0.023(3) 0.000(3) -0.012(3) 0.008(3)
C11 0.028(3) 0.015(3) 0.010(3) 0.0001(19) 0.001(2) -0.001(2)
C12 0.026(3) 0.010(2) 0.018(3) 0.002(2) -0.002(2) -0.007(2)
C13 0.030(4) 0.027(3) 0.026(3) 0.003(2) 0.006(3) -0.006(3)
C14 0.037(5) 0.053(4) 0.038(4) 0.024(3) -0.005(4) -0.012(4)
C15 0.036(5) 0.043(4) 0.057(5) 0.020(3) 0.012(3) 0.009(3)
C16 0.028(3) 0.017(3) 0.020(3) -0.001(2) -0.010(3) -0.006(2)
C17 0.030(3) 0.020(3) 0.016(3) 0.001(2) -0.013(2) -0.002(2)
C18 0.015(3) 0.013(3) 0.011(2) 0.000(2) 0.002(2) 0.000(2)
C19 0.015(3) 0.014(2) 0.015(3) 0.0026(19) -0.006(2) -0.002(2)
C20 0.018(3) 0.020(3) 0.016(3) 0.001(2) -0.004(2) -0.001(2)
C21 0.018(3) 0.021(3) 0.019(3) 0.009(2) -0.003(2) -0.008(2)
C22 0.023(3) 0.019(3) 0.021(3) 0.004(2) -0.010(2) 0.000(2)
C23 0.018(3) 0.017(3) 0.023(3) -0.001(2) -0.006(3) 0.001(2)
C24 0.016(3) 0.018(2) 0.019(3) 0.004(2) -0.005(2) -0.002(2)
C25 0.033(3) 0.027(3) 0.020(3) -0.0006(19) 0.003(4) 0.006(4)
C26 0.031(4) 0.014(3) 0.040(4) 0.006(2) -0.005(3) -0.006(3)
C27 0.022(3) 0.022(3) 0.024(3) 0.005(2) 0.002(2) -0.001(2)
N1 0.022(3) 0.014(2) 0.014(2) -0.0008(17) -0.0041(19) -0.0013(18)
N2 0.024(3) 0.014(2) 0.013(2) 0.0005(17) -0.002(2) -0.006(2)
O1 0.025(2) 0.0125(15) 0.0273(18) 0.0007(13) -0.004(3) 0.001(2)
O2 0.040(2) 0.0148(19) 0.033(2) 0.0030(17) -0.011(2) -0.0010(16)
O11 0.042(3) 0.026(2) 0.036(2) -0.0006(18) -0.005(2) 0.001(2)

loop_
_atom_type_symbol
_atom_type_description
_atom_type_scat_dispersion_real
_atom_type_scat_dispersion_imag
_atom_type_scat_source
C C 0.0033 0.0016 'International Tables Vol C Tables 4.2.6.8 and 6.1.1.4'
H H 0.0000 0.0000 'International Tables Vol C Tables 4.2.6.8 and 6.1.1.4'
N N 0.0061 0.0033 'International Tables Vol C Tables 4.2.6.8 and 6.1.1.4'
O O 0.0106 0.0060 'International Tables Vol C Tables 4.2.6.8 and 6.1.1.4'
Cl Cl 0.1484 0.1585 'International Tables Vol C Tables 4.2.6.8 and 6.1.1.4'
Rh Rh -1.1178 0.9187 'International Tables Vol C Tables 4.2.6.8 and 6.1.1.4'

loop_
_geom_angle_atom_site_label_1
_geom_angle_atom_site_label_2
_geom_angle_atom_site_label_3
_geom_angle
C18 Rh1 O1 86.47(18)
C18 Rh1 C3 119.4(2)
O1 Rh1 C3 153.54(19)
C18 Rh1 C1 124.4(2)
O1 Rh1 C1 96.99(16)
C3 Rh1 C1 64.9(2)
C18 Rh1 C5 161.7(2)
O1 Rh1 C5 89.39(17)
C3 Rh1 C5 64.3(2)
C1 Rh1 C5 38.6(2)
C18 Rh1 C2 106.9(2)
O1 Rh1 C2 133.84(18)
C3 Rh1 C2 38.0(2)
C1 Rh1 C2 38.9(2)
C5 Rh1 C2 64.1(2)
C18 Rh1 C4 155.5(2)
O1 Rh1 C4 116.59(18)
C3 Rh1 C4 39.1(2)
C1 Rh1 C4 64.0(2)
C5 Rh1 C4 37.24(19)
C2 Rh1 C4 63.9(2)
C18 Rh1 Cl1 84.21(15)
O1 Rh1 Cl1 85.99(11)
C3 Rh1 Cl1 101.02(15)
C1 Rh1 Cl1 151.29(16)
C5 Rh1 Cl1 113.27(16)
C2 Rh1 Cl1 138.14(16)
C4 Rh1 Cl1 89.09(15)
C5 C1 C2 107.1(5)
C5 C1 C6 125.8(5)
C2 C1 C6 126.6(5)
C5 C1 Rh1 71.5(3)
C2 C1 Rh1 71.4(3)
C6 C1 Rh1 128.5(4)
C3 C2 C1 107.8(5)
C3 C2 C7 125.2(5)
C1 C2 C7 126.4(5)
C3 C2 Rh1 69.2(3)
C1 C2 Rh1 69.7(3)
C7 C2 Rh1 133.0(4)
C2 C3 C4 108.2(5)
C2 C3 C8 125.5(5)
C4 C3 C8 125.7(5)
C2 C3 Rh1 72.8(3)
C4 C3 Rh1 72.5(3)
C8 C3 Rh1 127.8(4)
C5 C4 C3 107.7(5)
C5 C4 C9 125.6(5)
C3 C4 C9 126.7(5)
C5 C4 Rh1 71.0(3)
C3 C4 Rh1 68.4(3)
C9 C4 Rh1 125.5(4)
C4 C5 C1 109.0(5)
C4 C5 C10 127.3(6)
C1 C5 C10 123.7(5)
C4 C5 Rh1 71.8(3)
C1 C5 Rh1 69.9(3)
C10 C5 Rh1 123.6(4)
C1 C6 H6A 109.5
C1 C6 H6B 109.5
H6A C6 H6B 109.5
C1 C6 H6C 109.5
H6A C6 H6C 109.5
H6B C6 H6C 109.5
C2 C7 H7A 109.5
C2 C7 H7B 109.5
H7A C7 H7B 109.5
C2 C7 H7C 109.5
H7A C7 H7C 109.5
H7B C7 H7C 109.5
C3 C8 H8A 109.5
C3 C8 H8B 109.5
H8A C8 H8B 109.5
C3 C8 H8C 109.5
H8A C8 H8C 109.5
H8B C8 H8C 109.5
C4 C9 H9A 109.5
C4 C9 H9B 109.5
H9A C9 H9B 109.5
C4 C9 H9C 109.5
H9A C9 H9C 109.5
H9B C9 H9C 109.5
C5 C10 H10A 109.5
C5 C10 H10B 109.5
H10A C10 H10B 109.5
C5 C10 H10C 109.5
H10A C10 H10C 109.5
H10B C10 H10C 109.5
O2 C11 O1 122.6(5)
O2 C11 C12 117.4(5)
O1 C11 C12 120.0(4)
N1 C12 C11 113.1(4)
N1 C12 C13 109.4(4)
C11 C12 C13 113.2(4)
N1 C12 H12 106.9
C11 C12 H12 106.9
C13 C12 H12 106.9
C14 C13 C15 108.4(5)
C14 C13 C12 111.1(5)
C15 C13 C12 112.8(5)
C14 C13 H13 108.2
C15 C13 H13 108.2
C12 C13 H13 108.2
C13 C14 H14A 109.5
C13 C14 H14B 109.5
H14A C14 H14B 109.5
C13 C14 H14C 109.5
H14A C14 H14C 109.5
H14B C14 H14C 109.5
C13 C15 H15A 109.5
C13 C15 H15B 109.5
H15A C15 H15B 109.5
C13 C15 H15C 109.5
H15A C15 H15C 109.5
H15B C15 H15C 109.5
C17 C16 N1 106.3(5)
C17 C16 H16 126.8
N1 C16 H16 126.8
C16 C17 N2 107.0(5)
C16 C17 H17 126.5
N2 C17 H17 126.5
N1 C18 N2 103.0(4)
N1 C18 Rh1 123.0(4)
N2 C18 Rh1 131.9(4)
C24 C19 C20 122.3(5)
C24 C19 N2 117.4(5)
C20 C19 N2 119.9(5)
C21 C20 C19 116.7(5)
C21 C20 C25 120.1(5)
C19 C20 C25 123.1(5)
C22 C21 C20 122.9(5)
C22 C21 H21 118.5
C20 C21 H21 118.5
C21 C22 C23 118.1(5)
C21 C22 C26 121.4(5)
C23 C22 C26 120.5(5)
C22 C23 C24 122.0(5)
C22 C23 H23 119.0
C24 C23 H23 119.0
C19 C24 C23 117.6(5)
C19 C24 C27 121.3(5)
C23 C24 C27 120.9(5)
C20 C25 H25A 109.5
C20 C25 H25B 109.5
H25A C25 H25B 109.5
C20 C25 H25C 109.5
H25A C25 H25C 109.5
H25B C25 H25C 109.5
C22 C26 H26A 109.5
C22 C26 H26B 109.5
H26A C26 H26B 109.5
C22 C26 H26C 109.5
H26A C26 H26C 109.5
H26B C26 H26C 109.5
C24 C27 H27A 109.5
C24 C27 H27B 109.5
H27A C27 H27B 109.5
C24 C27 H27C 109.5
H27A C27 H27C 109.5
H27B C27 H27C 109.5
C18 N1 C16 112.3(4)
C18 N1 C12 125.8(4)
C16 N1 C12 120.9(4)
C18 N2 C17 111.4(4)
C18 N2 C19 126.7(4)
C17 N2 C19 121.3(4)
C11 O1 Rh1 131.9(4)

loop_
_geom_bond_atom_site_label_1
_geom_bond_atom_site_label_2
_geom_bond_distance
Rh1 C18 2.056(5)
Rh1 O1 2.112(3)
Rh1 C3 2.146(5)
Rh1 C1 2.170(5)
Rh1 C5 2.191(5)
Rh1 C2 2.193(5)
Rh1 C4 2.202(5)
Rh1 Cl1 2.4029(14)
C1 C5 1.441(9)
C1 C2 1.451(8)
C1 C6 1.493(7)
C2 C3 1.415(8)
C2 C7 1.500(8)
C3 C4 1.458(8)
C3 C8 1.494(7)
C4 C5 1.403(7)
C4 C9 1.490(8)
C5 C10 1.493(7)
C6 H6A 0.9800
C6 H6B 0.9800
C6 H6C 0.9800
C7 H7A 0.9800
C7 H7B 0.9800
C7 H7C 0.9800
C8 H8A 0.9800
C8 H8B 0.9800
C8 H8C 0.9800
C9 H9A 0.9800
C9 H9B 0.9800
C9 H9C 0.9800
C10 H10A 0.9800
C10 H10B 0.9800
C10 H10C 0.9800
C11 O2 1.242(6)
C11 O1 1.265(6)
C11 C12 1.520(8)
C12 N1 1.478(6)
C12 C13 1.544(8)
C12 H12 1.0000
C13 C14 1.516(8)
C13 C15 1.528(9)
C13 H13 1.0000
C14 H14A 0.9800
C14 H14B 0.9800
C14 H14C 0.9800
C15 H15A 0.9800
C15 H15B 0.9800
C15 H15C 0.9800
C16 C17 1.339(7)
C16 N1 1.397(7)
C16 H16 0.9500
C17 N2 1.391(6)
C17 H17 0.9500
C18 N1 1.356(6)
C18 N2 1.378(6)
C19 C24 1.391(7)
C19 C20 1.411(7)
C19 N2 1.442(6)
C20 C21 1.392(7)
C20 C25 1.511(8)
C21 C22 1.383(8)
C21 H21 0.9500
C22 C23 1.389(8)
C22 C26 1.511(7)
C23 C24 1.395(7)
C23 H23 0.9500
C24 C27 1.512(7)
C25 H25A 0.9800
C25 H25B 0.9800
C25 H25C 0.9800
C26 H26A 0.9800
C26 H26B 0.9800
C26 H26C 0.9800
C27 H27A 0.9800
C27 H27B 0.9800
C27 H27C 0.9800

loop_
_geom_torsion_atom_site_label_1
_geom_torsion_atom_site_label_2
_geom_torsion_atom_site_label_3
_geom_torsion_atom_site_label_4
_geom_torsion
C5 C1 C2 C3 -4.1(6)
C6 C1 C2 C3 -176.4(5)
Rh1 C1 C2 C3 58.9(4)
C5 C1 C2 C7 167.9(5)
C6 C1 C2 C7 -4.5(9)
Rh1 C1 C2 C7 -129.1(6)
C5 C1 C2 Rh1 -63.0(3)
C6 C1 C2 Rh1 124.6(5)
C1 C2 C3 C4 5.0(6)
C7 C2 C3 C4 -167.0(5)
Rh1 C2 C3 C4 64.3(3)
C1 C2 C3 C8 176.2(5)
C7 C2 C3 C8 4.2(9)
Rh1 C2 C3 C8 -124.5(5)
C1 C2 C3 Rh1 -59.3(3)
C7 C2 C3 Rh1 128.7(5)
C2 C3 C4 C5 -4.1(6)
C8 C3 C4 C5 -175.3(5)
Rh1 C3 C4 C5 60.4(3)
C2 C3 C4 C9 176.7(5)
C8 C3 C4 C9 5.5(8)
Rh1 C3 C4 C9 -118.9(5)
C2 C3 C4 Rh1 -64.5(4)
C8 C3 C4 Rh1 124.3(5)
C3 C4 C5 C1 1.6(6)
C9 C4 C5 C1 -179.2(5)
Rh1 C4 C5 C1 60.3(4)
C3 C4 C5 C10 -177.6(5)
C9 C4 C5 C10 1.7(8)
Rh1 C4 C5 C10 -118.9(5)
C3 C4 C5 Rh1 -58.7(3)
C9 C4 C5 Rh1 120.5(5)
C2 C1 C5 C4 1.5(6)
C6 C1 C5 C4 174.0(5)
Rh1 C1 C5 C4 -61.5(3)
C2 C1 C5 C10 -179.3(5)
C6 C1 C5 C10 -6.9(8)
Rh1 C1 C5 C10 117.7(5)
C2 C1 C5 Rh1 63.0(3)
C6 C1 C5 Rh1 -124.6(5)
O2 C11 C12 N1 146.0(5)
O1 C11 C12 N1 -35.5(7)
O2 C11 C12 C13 -88.8(6)
O1 C11 C12 C13 89.7(6)
N1 C12 C13 C14 -175.8(5)
C11 C12 C13 C14 57.1(6)
N1 C12 C13 C15 -53.9(6)
C11 C12 C13 C15 179.0(5)
N1 C16 C17 N2 0.0(7)
C24 C19 C20 C21 -6.6(8)
N2 C19 C20 C21 -179.2(5)
C24 C19 C20 C25 170.0(5)
N2 C19 C20 C25 -2.6(8)
C19 C20 C21 C22 1.3(8)
C25 C20 C21 C22 -175.5(5)
C20 C21 C22 C23 3.3(8)
C20 C21 C22 C26 -177.4(5)
C21 C22 C23 C24 -2.9(8)
C26 C22 C23 C24 177.9(6)
C20 C19 C24 C23 7.0(8)
N2 C19 C24 C23 179.8(5)
C20 C19 C24 C27 -167.5(5)
N2 C19 C24 C27 5.3(7)
C22 C23 C24 C19 -2.1(8)
C22 C23 C24 C27 172.4(5)
N2 C18 N1 C16 -0.3(6)
Rh1 C18 N1 C16 164.9(4)
N2 C18 N1 C12 167.9(5)
Rh1 C18 N1 C12 -26.8(7)
C17 C16 N1 C18 0.2(7)
C17 C16 N1 C12 -168.7(5)
C11 C12 N1 C18 53.9(7)
C13 C12 N1 C18 -73.3(7)
C11 C12 N1 C16 -138.9(5)
C13 C12 N1 C16 93.9(6)
N1 C18 N2 C17 0.3(6)
Rh1 C18 N2 C17 -163.0(4)
N1 C18 N2 C19 -171.0(5)
Rh1 C18 N2 C19 25.7(8)
C16 C17 N2 C18 -0.2(7)
C16 C17 N2 C19 171.7(5)
C24 C19 N2 C18 81.3(7)
C20 C19 N2 C18 -105.7(6)
C24 C19 N2 C17 -89.1(6)
C20 C19 N2 C17 83.8(7)
O2 C11 O1 Rh1 174.4(4)
C12 C11 O1 Rh1 -4.1(7)
